data_4037250
loop_
_publ_author_name
'Huang, Jing-Kai'
'Wong, Ying-Chieh'
'Kao, Tzu-Ting'
'Tseng, Chen-Tso'
'Shia, Kak-Shan'

_publ_section_title
;
 Cobalt(II)-Catalyzed Aerobic Oxidation of Terminal-Capped Alkynyl
 \a-Cyano Alkanone Systems. An Oxygen-Mediated Radical Chain Reaction.
;
_journal_issue 22
_journal_name_full 'The Journal of organic chemistry'
_journal_page_first 10759
_journal_page_last 10768
_journal_paper_doi 10.1021/acs.joc.6b01837
_journal_volume 81
_journal_year 2016
_chemical_formula_sum 'C16 H23 N O2 Si'
_chemical_formula_weight 289.44
_space_group_IT_number 2
_space_group_name_Hall '-P 1'
_space_group_name_H-M_alt 'P -1'
_symmetry_cell_setting triclinic
_symmetry_space_group_name_Hall '-P 1'
_symmetry_space_group_name_H-M 'P -1'
_atom_sites_solution_hydrogens geom
_atom_sites_solution_primary direct
_atom_sites_solution_secondary difmap
_audit_creation_method SHELXL-97
_cell_angle_alpha 109.016(18)
_cell_angle_beta 90.043(17)
_cell_angle_gamma 101.568(17)
_cell_formula_units_Z 4
_cell_length_a 11.211(10)
_cell_length_b 12.349(11)
_cell_length_c 12.562(11)
_cell_measurement_reflns_used 1799
_cell_measurement_temperature 100(2)
_cell_measurement_theta_max 26.3963
_cell_measurement_theta_min 2.8613
_cell_volume 1607(2)
_computing_cell_refinement 'SAINT V7.68A (Bruker AXS, 2009)'
_computing_data_collection 'APEX2 (Bruker AXS, 2010)'
_computing_data_reduction 'SAINT V7.68A (Bruker AXS, 2009)'
_computing_molecular_graphics 'SHELXTL (Sheldrick, 2008)'
_computing_publication_material SHELXTL
_computing_structure_refinement 'SHELXL-97 (Sheldrick, 2008)'
_computing_structure_solution 'SHELXS-97 (Sheldrick, 2008)'
_diffrn_ambient_temperature 100(2)
_diffrn_detector_area_resol_mean 8.3333
_diffrn_measured_fraction_theta_full 0.856
_diffrn_measured_fraction_theta_max 0.856
_diffrn_measurement_device_type 'Bruker APEX-II CCD'
_diffrn_measurement_method '\f and \w scans'
_diffrn_radiation_monochromator graphite
_diffrn_radiation_source 'fine-focus sealed tube'
_diffrn_radiation_type MoK\a
_diffrn_radiation_wavelength 0.71073
_diffrn_reflns_av_R_equivalents 0.0000
_diffrn_reflns_av_sigmaI/netI 0.1487
_diffrn_reflns_limit_h_max 13
_diffrn_reflns_limit_h_min -14
_diffrn_reflns_limit_k_max 15
_diffrn_reflns_limit_k_min -14
_diffrn_reflns_limit_l_max 0
_diffrn_reflns_limit_l_min -15
_diffrn_reflns_number 6252
_diffrn_reflns_theta_full 27.38
_diffrn_reflns_theta_max 27.38
_diffrn_reflns_theta_min 1.86
_exptl_absorpt_coefficient_mu 0.148
_exptl_absorpt_correction_T_max 0.7454
_exptl_absorpt_correction_T_min 0.3922
_exptl_absorpt_correction_type multi-scan
_exptl_absorpt_process_details 'TWINABS V2008/1 (Bruker AXS)'
_exptl_crystal_colour Yellow
_exptl_crystal_density_diffrn 1.196
_exptl_crystal_density_meas ?
_exptl_crystal_density_method 'not measured'
_exptl_crystal_description Columnar
_exptl_crystal_F_000 624
_exptl_crystal_size_max 0.25
_exptl_crystal_size_mid 0.12
_exptl_crystal_size_min 0.10
_refine_diff_density_max 0.911
_refine_diff_density_min -0.935
_refine_diff_density_rms 0.154
_refine_ls_extinction_method none
_refine_ls_goodness_of_fit_ref 1.003
_refine_ls_hydrogen_treatment constr
_refine_ls_matrix_type full
_refine_ls_number_parameters 372
_refine_ls_number_reflns 6252
_refine_ls_number_restraints 0
_refine_ls_restrained_S_all 1.003
_refine_ls_R_factor_all 0.1585
_refine_ls_R_factor_gt 0.1046
_refine_ls_shift/su_max 0.000
_refine_ls_shift/su_mean 0.000
_refine_ls_structure_factor_coef Fsqd
_refine_ls_weighting_details 'calc w=1/[\s^2^(Fo^2^)+(0.1885P)^2^+0.0000P] where P=(Fo^2^+2Fc^2^)/3'
_refine_ls_weighting_scheme calc
_refine_ls_wR_factor_gt 0.2574
_refine_ls_wR_factor_ref 0.2993
_reflns_number_gt 3772
_reflns_number_total 6252
_reflns_threshold_expression >2sigma(I)
_cod_data_source_file jo6b01837_si_008.cif
_cod_data_source_block t5
_cod_depositor_comments
;
The following automatic conversions were performed:

data item '_exptl_crystal_density_meas' value 'not measured' was
changed to '?' -- the value is perceived as not measured.

Automatic conversion script
Id: cif_fix_values 6909 2019-04-08 15:41:33Z antanas 
;
_cod_original_cell_volume 1607(3)
_cod_database_code 4037250

loop_
_symmetry_equiv_pos_as_xyz
'x, y, z'
'-x, -y, -z'

loop_
_atom_site_label
_atom_site_type_symbol
_atom_site_fract_x
_atom_site_fract_y
_atom_site_fract_z
_atom_site_U_iso_or_equiv
_atom_site_adp_type
_atom_site_occupancy
_atom_site_symmetry_multiplicity
_atom_site_calc_flag
_atom_site_refinement_flags
C1 C 0.5583(6) 0.1058(6) 0.3357(6) 0.0282(17) Uani 1 1 d .
H1A H 0.5500 0.0220 0.3237 0.042 Uiso 1 1 calc R
H1B H 0.5918 0.1233 0.2697 0.042 Uiso 1 1 calc R
H1C H 0.4780 0.1261 0.3467 0.042 Uiso 1 1 calc R
C2 C 0.6994(5) 0.3469(6) 0.4521(6) 0.0200(15) Uani 1 1 d .
C3 C 0.6858(5) 0.4562(6) 0.5373(5) 0.0181(14) Uani 1 1 d .
C4 C 0.7380(5) 0.5779(6) 0.5266(5) 0.0162(14) Uani 1 1 d .
C5 C 0.8808(5) 0.5986(5) 0.5295(5) 0.0170(14) Uani 1 1 d .
C6 C 0.9385(5) 0.6247(6) 0.6465(6) 0.0211(15) Uani 1 1 d .
H6A H 1.0284 0.6401 0.6442 0.025 Uiso 1 1 calc R
H6B H 0.9133 0.5550 0.6704 0.025 Uiso 1 1 calc R
C7 C 0.9019(5) 0.7312(6) 0.7342(5) 0.0222(16) Uani 1 1 d .
H7A H 0.8836 0.7118 0.8038 0.027 Uiso 1 1 calc R
H7B H 0.9733 0.7978 0.7536 0.027 Uiso 1 1 calc R
C8 C 0.7923(5) 0.7721(6) 0.6986(5) 0.0186(14) Uani 1 1 d .
C9 C 0.8319(6) 0.8463(6) 0.6202(6) 0.0294(17) Uani 1 1 d .
H9A H 0.7604 0.8687 0.5954 0.044 Uiso 1 1 calc R
H9B H 0.8677 0.7999 0.5542 0.044 Uiso 1 1 calc R
H9C H 0.8924 0.9170 0.6618 0.044 Uiso 1 1 calc R
C10 C 0.7428(6) 0.8471(6) 0.8011(6) 0.0224(15) Uani 1 1 d .
H10A H 0.7232 0.8040 0.8541 0.034 Uiso 1 1 calc R
H10B H 0.6687 0.8673 0.7785 0.034 Uiso 1 1 calc R
H10C H 0.8041 0.9190 0.8375 0.034 Uiso 1 1 calc R
C11 C 0.6910(5) 0.6627(6) 0.6323(5) 0.0181(14) Uani 1 1 d .
H11 H 0.6238 0.6917 0.6052 0.022 Uiso 1 1 calc R
C12 C 0.6355(6) 0.5886(6) 0.7044(6) 0.0217(15) Uani 1 1 d .
H12A H 0.6866 0.6099 0.7754 0.026 Uiso 1 1 calc R
H12B H 0.5522 0.6003 0.7231 0.026 Uiso 1 1 calc R
C13 C 0.6322(5) 0.4658(6) 0.6336(6) 0.0209(15) Uani 1 1 d .
H13 H 0.5955 0.4003 0.6547 0.025 Uiso 1 1 calc R
C14 C 0.6944(5) 0.5868(6) 0.4191(6) 0.0185(15) Uani 1 1 d .
C15 C 0.8143(6) 0.1504(7) 0.4539(9) 0.049(3) Uani 1 1 d .
H15A H 0.8667 0.1987 0.5222 0.073 Uiso 1 1 calc R
H15B H 0.8528 0.1627 0.3876 0.073 Uiso 1 1 calc R
H15C H 0.8028 0.0676 0.4471 0.073 Uiso 1 1 calc R
C16 C 0.5934(9) 0.1752(7) 0.5903(7) 0.056(3) Uani 1 1 d .
H16A H 0.5108 0.1903 0.5914 0.084 Uiso 1 1 calc R
H16B H 0.6428 0.2308 0.6575 0.084 Uiso 1 1 calc R
H16C H 0.5893 0.0950 0.5897 0.084 Uiso 1 1 calc R
C17 C 0.5969(6) 0.2664(6) 0.0819(6) 0.0253(16) Uani 1 1 d .
H17A H 0.6214 0.2883 0.1632 0.030 Uiso 1 1 calc R
H17B H 0.5242 0.2013 0.0641 0.030 Uiso 1 1 calc R
C18 C 0.7007(5) 0.2214(6) 0.0137(5) 0.0196(15) Uani 1 1 d .
C19 C 0.8043(5) 0.3255(6) 0.0186(5) 0.0164(14) Uani 1 1 d .
H19 H 0.8676 0.2938 -0.0310 0.020 Uiso 1 1 calc R
C20 C 0.8183(5) 0.5354(5) 0.0652(5) 0.0138(13) Uani 1 1 d .
C21 C 0.8086(5) 0.6497(6) 0.0541(6) 0.0192(14) Uani 1 1 d .
C22 C 0.6923(6) 0.8315(7) 0.2036(8) 0.044(2) Uani 1 1 d .
H22A H 0.7008 0.9085 0.2620 0.066 Uiso 1 1 calc R
H22B H 0.6449 0.7712 0.2308 0.066 Uiso 1 1 calc R
H22C H 0.6501 0.8314 0.1352 0.066 Uiso 1 1 calc R
C23 C 0.9305(7) 0.9018(7) 0.1014(6) 0.035(2) Uani 1 1 d .
H23A H 0.8893 0.8862 0.0274 0.053 Uiso 1 1 calc R
H23B H 1.0140 0.8895 0.0917 0.053 Uiso 1 1 calc R
H23C H 0.9328 0.9831 0.1485 0.053 Uiso 1 1 calc R
C24 C 0.9375(7) 0.8120(7) 0.3000(6) 0.0338(19) Uani 1 1 d .
H24A H 0.9460 0.8909 0.3551 0.051 Uiso 1 1 calc R
H24B H 1.0184 0.7973 0.2794 0.051 Uiso 1 1 calc R
H24C H 0.8962 0.7540 0.3331 0.051 Uiso 1 1 calc R
C25 C 0.8684(6) 0.3967(6) 0.1379(6) 0.0264(17) Uani 1 1 d .
H25A H 0.8214 0.3744 0.1970 0.032 Uiso 1 1 calc R
H25B H 0.9519 0.3830 0.1433 0.032 Uiso 1 1 calc R
C26 C 0.8724(5) 0.5199(6) 0.1507(6) 0.0182(14) Uani 1 1 d .
H26 H 0.9108 0.5832 0.2151 0.022 Uiso 1 1 calc R
C27 C 0.6559(7) 0.1529(7) -0.1088(6) 0.0313(18) Uani 1 1 d .
H27A H 0.7249 0.1304 -0.1521 0.047 Uiso 1 1 calc R
H27B H 0.6186 0.2020 -0.1407 0.047 Uiso 1 1 calc R
H27C H 0.5952 0.0823 -0.1125 0.047 Uiso 1 1 calc R
C28 C 0.7479(6) 0.1409(6) 0.0661(6) 0.0261(16) Uani 1 1 d .
H28A H 0.6818 0.0741 0.0624 0.039 Uiso 1 1 calc R
H28B H 0.7765 0.1845 0.1451 0.039 Uiso 1 1 calc R
H28C H 0.8155 0.1124 0.0244 0.039 Uiso 1 1 calc R
C29 C 0.5599(5) 0.3721(6) 0.0619(5) 0.0168(14) Uani 1 1 d .
H29A H 0.4702 0.3550 0.0465 0.020 Uiso 1 1 calc R
H29B H 0.5821 0.4413 0.1312 0.020 Uiso 1 1 calc R
C30 C 0.6207(5) 0.4002(5) -0.0350(6) 0.0169(14) Uani 1 1 d .
C31 C 0.8071(5) 0.4114(6) -0.1374(6) 0.0187(15) Uani 1 1 d .
C32 C 0.7616(5) 0.4183(5) -0.0263(5) 0.0153(13) Uani 1 1 d .
N1 N 0.6584(5) 0.5981(5) 0.3398(5) 0.0260(14) Uani 1 1 d .
N2 N 0.8417(5) 0.4000(5) -0.2257(5) 0.0245(14) Uani 1 1 d .
O1 O 0.7430(4) 0.3496(4) 0.3624(4) 0.0274(12) Uani 1 1 d .
O2 O 0.9351(4) 0.5942(4) 0.4475(4) 0.0222(11) Uani 1 1 d .
O3 O 0.7663(4) 0.6518(4) -0.0349(4) 0.0282(12) Uani 1 1 d .
O4 O 0.5672(4) 0.4093(4) -0.1144(4) 0.0209(10) Uani 1 1 d .
Si1 Si 0.66309(16) 0.19298(17) 0.46332(16) 0.0223(5) Uani 1 1 d .
Si2 Si 0.84539(15) 0.80024(16) 0.17115(16) 0.0195(5) Uani 1 1 d .

loop_
_atom_site_aniso_label
_atom_site_aniso_U_11
_atom_site_aniso_U_22
_atom_site_aniso_U_33
_atom_site_aniso_U_23
_atom_site_aniso_U_13
_atom_site_aniso_U_12
C1 0.016(3) 0.033(4) 0.027(4) 0.006(3) -0.002(3) -0.008(3)
C2 0.013(3) 0.024(4) 0.019(4) 0.008(3) -0.002(3) -0.004(2)
C3 0.008(3) 0.031(4) 0.015(3) 0.012(3) -0.005(2) -0.004(2)
C4 0.005(3) 0.032(4) 0.007(3) 0.005(3) -0.002(2) -0.003(2)
C5 0.008(3) 0.023(3) 0.015(3) 0.003(3) -0.006(2) -0.005(2)
C6 0.010(3) 0.026(4) 0.020(4) 0.002(3) -0.004(3) -0.002(2)
C7 0.012(3) 0.035(4) 0.011(3) -0.001(3) -0.006(2) 0.000(3)
C8 0.011(3) 0.031(4) 0.011(3) 0.007(3) 0.000(2) -0.001(2)
C9 0.033(4) 0.022(4) 0.026(4) 0.003(3) 0.001(3) -0.002(3)
C10 0.020(3) 0.029(4) 0.015(3) 0.004(3) -0.004(3) 0.004(3)
C11 0.002(2) 0.030(4) 0.020(3) 0.006(3) -0.004(2) 0.001(2)
C12 0.017(3) 0.032(4) 0.012(3) 0.007(3) 0.007(3) -0.002(3)
C13 0.007(3) 0.035(4) 0.015(3) 0.007(3) -0.007(2) -0.006(2)
C14 0.007(3) 0.028(4) 0.019(4) 0.010(3) 0.002(3) -0.005(2)
C15 0.015(3) 0.043(5) 0.086(7) 0.024(5) -0.024(4) -0.005(3)
C16 0.100(8) 0.026(4) 0.028(5) 0.013(4) -0.007(5) -0.026(5)
C17 0.015(3) 0.042(4) 0.024(4) 0.019(3) 0.003(3) 0.003(3)
C18 0.018(3) 0.024(4) 0.017(3) 0.011(3) -0.001(3) -0.002(2)
C19 0.009(3) 0.029(4) 0.012(3) 0.009(3) 0.000(2) 0.000(2)
C20 0.005(3) 0.023(3) 0.011(3) 0.005(3) 0.000(2) 0.000(2)
C21 0.010(3) 0.029(4) 0.017(3) 0.009(3) -0.004(2) -0.002(2)
C22 0.024(4) 0.030(4) 0.055(6) -0.013(4) 0.002(4) 0.002(3)
C23 0.042(4) 0.032(4) 0.023(4) 0.010(3) -0.007(3) -0.011(3)
C24 0.035(4) 0.035(4) 0.021(4) 0.005(3) -0.016(3) -0.008(3)
C25 0.019(3) 0.037(4) 0.028(4) 0.022(3) -0.007(3) -0.002(3)
C26 0.010(3) 0.026(4) 0.017(3) 0.008(3) -0.004(2) -0.001(2)
C27 0.033(4) 0.036(4) 0.018(4) 0.004(3) -0.010(3) 0.001(3)
C28 0.025(3) 0.027(4) 0.027(4) 0.011(3) -0.004(3) 0.002(3)
C29 0.006(3) 0.030(4) 0.017(3) 0.012(3) 0.004(2) 0.003(2)
C30 0.008(3) 0.025(3) 0.015(3) 0.003(3) -0.006(2) 0.004(2)
C31 0.008(3) 0.022(3) 0.024(4) 0.010(3) -0.003(3) -0.004(2)
C32 0.012(3) 0.019(3) 0.015(3) 0.007(3) 0.002(2) 0.003(2)
N1 0.017(3) 0.041(4) 0.019(3) 0.010(3) -0.002(2) 0.001(2)
N2 0.013(3) 0.043(4) 0.017(3) 0.012(3) 0.003(2) 0.003(2)
O1 0.029(2) 0.032(3) 0.017(3) 0.007(2) 0.009(2) -0.002(2)
O2 0.011(2) 0.035(3) 0.017(2) 0.004(2) 0.0078(19) 0.0022(18)
O3 0.032(3) 0.029(3) 0.023(3) 0.012(2) -0.009(2) 0.000(2)
O4 0.013(2) 0.034(3) 0.017(2) 0.012(2) -0.0011(19) 0.0002(17)
Si1 0.0181(9) 0.0245(11) 0.0204(10) 0.0084(8) -0.0037(7) -0.0055(7)
Si2 0.0106(8) 0.0241(10) 0.0181(10) 0.0032(8) -0.0014(7) -0.0024(7)

loop_
_atom_type_symbol
_atom_type_description
_atom_type_scat_dispersion_real
_atom_type_scat_dispersion_imag
_atom_type_scat_source
C C 0.0033 0.0016 'International Tables Vol C Tables 4.2.6.8 and 6.1.1.4'
H H 0.0000 0.0000 'International Tables Vol C Tables 4.2.6.8 and 6.1.1.4'
N N 0.0061 0.0033 'International Tables Vol C Tables 4.2.6.8 and 6.1.1.4'
O O 0.0106 0.0060 'International Tables Vol C Tables 4.2.6.8 and 6.1.1.4'
Si Si 0.0817 0.0704 'International Tables Vol C Tables 4.2.6.8 and 6.1.1.4'

loop_
_geom_angle_atom_site_label_1
_geom_angle_atom_site_label_2
_geom_angle_atom_site_label_3
_geom_angle
Si1 C1 H1A 109.5
Si1 C1 H1B 109.5
H1A C1 H1B 109.5
Si1 C1 H1C 109.5
H1A C1 H1C 109.5
H1B C1 H1C 109.5
O1 C2 C3 119.3(6)
O1 C2 Si1 113.2(5)
C3 C2 Si1 127.5(5)
C13 C3 C2 125.9(6)
C13 C3 C4 111.5(6)
C2 C3 C4 122.6(6)
C14 C4 C3 112.1(5)
C14 C4 C11 112.6(6)
C3 C4 C11 102.3(5)
C14 C4 C5 107.5(5)
C3 C4 C5 109.2(5)
C11 C4 C5 113.1(5)
O2 C5 C6 125.2(5)
O2 C5 C4 122.4(5)
C6 C5 C4 112.4(5)
C5 C6 C7 112.3(6)
C5 C6 H6A 109.1
C7 C6 H6A 109.1
C5 C6 H6B 109.1
C7 C6 H6B 109.1
H6A C6 H6B 107.9
C8 C7 C6 116.3(5)
C8 C7 H7A 108.2
C6 C7 H7A 108.2
C8 C7 H7B 108.2
C6 C7 H7B 108.2
H7A C7 H7B 107.4
C10 C8 C7 109.8(5)
C10 C8 C9 108.3(6)
C7 C8 C9 110.3(5)
C10 C8 C11 110.2(5)
C7 C8 C11 109.6(6)
C9 C8 C11 108.6(5)
C8 C9 H9A 109.5
C8 C9 H9B 109.5
H9A C9 H9B 109.5
C8 C9 H9C 109.5
H9A C9 H9C 109.5
H9B C9 H9C 109.5
C8 C10 H10A 109.5
C8 C10 H10B 109.5
H10A C10 H10B 109.5
C8 C10 H10C 109.5
H10A C10 H10C 109.5
H10B C10 H10C 109.5
C12 C11 C4 106.8(5)
C12 C11 C8 113.6(5)
C4 C11 C8 112.9(5)
C12 C11 H11 107.8
C4 C11 H11 107.8
C8 C11 H11 107.8
C13 C12 C11 105.0(5)
C13 C12 H12A 110.7
C11 C12 H12A 110.7
C13 C12 H12B 110.7
C11 C12 H12B 110.7
H12A C12 H12B 108.8
C3 C13 C12 113.5(6)
C3 C13 H13 123.3
C12 C13 H13 123.3
N1 C14 C4 176.6(8)
Si1 C15 H15A 109.5
Si1 C15 H15B 109.5
H15A C15 H15B 109.5
Si1 C15 H15C 109.5
H15A C15 H15C 109.5
H15B C15 H15C 109.5
Si1 C16 H16A 109.5
Si1 C16 H16B 109.5
H16A C16 H16B 109.5
Si1 C16 H16C 109.5
H16A C16 H16C 109.5
H16B C16 H16C 109.5
C18 C17 C29 115.7(6)
C18 C17 H17A 108.4
C29 C17 H17A 108.4
C18 C17 H17B 108.4
C29 C17 H17B 108.4
H17A C17 H17B 107.4
C27 C18 C28 109.2(6)
C27 C18 C19 109.4(5)
C28 C18 C19 109.5(5)
C27 C18 C17 110.9(5)
C28 C18 C17 108.3(6)
C19 C18 C17 109.5(6)
C18 C19 C25 115.4(5)
C18 C19 C32 113.1(5)
C25 C19 C32 105.5(5)
C18 C19 H19 107.5
C25 C19 H19 107.5
C32 C19 H19 107.5
C26 C20 C21 126.4(6)
C26 C20 C32 111.9(6)
C21 C20 C32 121.7(5)
O3 C21 C20 119.4(6)
O3 C21 Si2 113.8(5)
C20 C21 Si2 126.6(5)
Si2 C22 H22A 109.5
Si2 C22 H22B 109.5
H22A C22 H22B 109.5
Si2 C22 H22C 109.5
H22A C22 H22C 109.5
H22B C22 H22C 109.5
Si2 C23 H23A 109.5
Si2 C23 H23B 109.5
H23A C23 H23B 109.5
Si2 C23 H23C 109.5
H23A C23 H23C 109.5
H23B C23 H23C 109.5
Si2 C24 H24A 109.5
Si2 C24 H24B 109.5
H24A C24 H24B 109.5
Si2 C24 H24C 109.5
H24A C24 H24C 109.5
H24B C24 H24C 109.5
C26 C25 C19 105.1(6)
C26 C25 H25A 110.7
C19 C25 H25A 110.7
C26 C25 H25B 110.7
C19 C25 H25B 110.7
H25A C25 H25B 108.8
C20 C26 C25 114.3(6)
C20 C26 H26 122.8
C25 C26 H26 122.8
C18 C27 H27A 109.5
C18 C27 H27B 109.5
H27A C27 H27B 109.5
C18 C27 H27C 109.5
H27A C27 H27C 109.5
H27B C27 H27C 109.5
C18 C28 H28A 109.5
C18 C28 H28B 109.5
H28A C28 H28B 109.5
C18 C28 H28C 109.5
H28A C28 H28C 109.5
H28B C28 H28C 109.5
C30 C29 C17 112.2(5)
C30 C29 H29A 109.2
C17 C29 H29A 109.2
C30 C29 H29B 109.2
C17 C29 H29B 109.2
H29A C29 H29B 107.9
O4 C30 C29 124.5(5)
O4 C30 C32 121.1(6)
C29 C30 C32 114.4(5)
N2 C31 C32 176.6(7)
C31 C32 C20 112.1(5)
C31 C32 C30 109.1(5)
C20 C32 C30 110.4(5)
C31 C32 C19 110.8(5)
C20 C32 C19 102.7(5)
C30 C32 C19 111.6(5)
C16 Si1 C1 110.1(4)
C16 Si1 C15 109.5(5)
C1 Si1 C15 112.1(4)
C16 Si1 C2 117.9(4)
C1 Si1 C2 103.3(3)
C15 Si1 C2 103.7(3)
C22 Si2 C23 110.5(4)
C22 Si2 C24 112.2(4)
C23 Si2 C24 109.4(3)
C22 Si2 C21 102.8(3)
C23 Si2 C21 104.6(3)
C24 Si2 C21 116.9(3)

loop_
_geom_bond_atom_site_label_1
_geom_bond_atom_site_label_2
_geom_bond_distance
C1 Si1 1.864(7)
C1 H1A 0.9800
C1 H1B 0.9800
C1 H1C 0.9800
C2 O1 1.237(8)
C2 C3 1.459(10)
C2 Si1 1.914(7)
C3 C13 1.332(10)
C3 C4 1.548(9)
C4 C14 1.481(9)
C4 C11 1.567(9)
C4 C5 1.568(8)
C5 O2 1.188(8)
C5 C6 1.514(9)
C6 C7 1.545(9)
C6 H6A 0.9900
C6 H6B 0.9900
C7 C8 1.537(9)
C7 H7A 0.9900
C7 H7B 0.9900
C8 C10 1.502(9)
C8 C9 1.560(10)
C8 C11 1.568(8)
C9 H9A 0.9800
C9 H9B 0.9800
C9 H9C 0.9800
C10 H10A 0.9800
C10 H10B 0.9800
C10 H10C 0.9800
C11 C12 1.534(9)
C11 H11 1.0000
C12 C13 1.480(10)
C12 H12A 0.9900
C12 H12B 0.9900
C13 H13 0.9500
C14 N1 1.134(9)
C15 Si1 1.866(8)
C15 H15A 0.9800
C15 H15B 0.9800
C15 H15C 0.9800
C16 Si1 1.834(9)
C16 H16A 0.9800
C16 H16B 0.9800
C16 H16C 0.9800
C17 C18 1.534(10)
C17 C29 1.539(10)
C17 H17A 0.9900
C17 H17B 0.9900
C18 C27 1.522(9)
C18 C28 1.530(10)
C18 C19 1.533(8)
C19 C25 1.557(9)
C19 C32 1.582(9)
C19 H19 1.0000
C20 C26 1.318(9)
C20 C21 1.488(10)
C20 C32 1.537(8)
C21 O3 1.224(8)
C21 Si2 1.923(7)
C22 Si2 1.851(8)
C22 H22A 0.9800
C22 H22B 0.9800
C22 H22C 0.9800
C23 Si2 1.868(8)
C23 H23A 0.9800
C23 H23B 0.9800
C23 H23C 0.9800
C24 Si2 1.868(7)
C24 H24A 0.9800
C24 H24B 0.9800
C24 H24C 0.9800
C25 C26 1.468(10)
C25 H25A 0.9900
C25 H25B 0.9900
C26 H26 0.9500
C27 H27A 0.9800
C27 H27B 0.9800
C27 H27C 0.9800
C28 H28A 0.9800
C28 H28B 0.9800
C28 H28C 0.9800
C29 C30 1.499(9)
C29 H29A 0.9900
C29 H29B 0.9900
C30 O4 1.212(8)
C30 C32 1.550(8)
C31 N2 1.149(9)
C31 C32 1.469(9)
